data_7107734
loop_
_publ_author_name
'Vincent T. Annibale'
'Datong Song'

_publ_section_title
;
 Reversible formal insertion of CO2 into a remote C-H bond of a ligand in
 a Ru(II) complex at room temperature
;
_journal_name_full Chem.Commun.
_journal_page_first 5416
_journal_paper_doi 10.1039/c2cc17933d
_journal_volume 48
_journal_year 2012
_chemical_formula_sum 'C48 H38 N4 O2 P2 Ru'
_chemical_formula_weight 865.83
_chemical_name_systematic
;
?
;
_space_group_IT_number 14
_symmetry_cell_setting monoclinic
_symmetry_space_group_name_Hall '-P 2ybc'
_symmetry_space_group_name_H-M 'P 1 21/c 1'
_atom_sites_solution_hydrogens geom
_atom_sites_solution_primary direct
_atom_sites_solution_secondary difmap
_audit_creation_method SHELXL-97
_cell_angle_alpha 90.00
_cell_angle_beta 114.311(2)
_cell_angle_gamma 90.00
_cell_formula_units_Z 4
_cell_length_a 24.6475(13)
_cell_length_b 9.0725(4)
_cell_length_c 21.7223(10)
_cell_measurement_reflns_used 38160
_cell_measurement_temperature 150(2)
_cell_measurement_theta_max 27.49
_cell_measurement_theta_min 1.81
_cell_volume 4426.7(4)
_computing_structure_refinement 'SHELXL-97 (Sheldrick, 2008)'
_computing_structure_solution 'SHELXS-97 (Sheldrick, 2008)'
_diffrn_ambient_temperature 150(2)
_diffrn_measured_fraction_theta_full 0.997
_diffrn_measured_fraction_theta_max 0.997
_diffrn_radiation_monochromator graphite
_diffrn_radiation_source 'fine-focus sealed tube'
_diffrn_radiation_type MoK\a
_diffrn_radiation_wavelength 0.71073
_diffrn_reflns_av_R_equivalents 0.0715
_diffrn_reflns_av_sigmaI/netI 0.0971
_diffrn_reflns_limit_h_max 31
_diffrn_reflns_limit_h_min -31
_diffrn_reflns_limit_k_max 11
_diffrn_reflns_limit_k_min -7
_diffrn_reflns_limit_l_max 22
_diffrn_reflns_limit_l_min -28
_diffrn_reflns_number 38160
_diffrn_reflns_theta_full 27.49
_diffrn_reflns_theta_max 27.49
_diffrn_reflns_theta_min 1.81
_exptl_absorpt_coefficient_mu 0.468
_exptl_absorpt_correction_T_max 0.7456
_exptl_absorpt_correction_T_min 0.6538
_exptl_absorpt_correction_type multi-scan
_exptl_absorpt_process_details 'Bruker Apex 2'
_exptl_crystal_colour orange
_exptl_crystal_density_diffrn 1.299
_exptl_crystal_density_method 'not measured'
_exptl_crystal_description block
_exptl_crystal_F_000 1776
_exptl_crystal_size_max 0.20
_exptl_crystal_size_mid 0.15
_exptl_crystal_size_min 0.10
_platon_squeeze_details
;
;
_refine_diff_density_max 1.066
_refine_diff_density_min -0.873
_refine_diff_density_rms 0.102
_refine_ls_extinction_method none
_refine_ls_goodness_of_fit_ref 1.025
_refine_ls_hydrogen_treatment mixed
_refine_ls_matrix_type full
_refine_ls_number_parameters 508
_refine_ls_number_reflns 10124
_refine_ls_number_restraints 0
_refine_ls_restrained_S_all 1.025
_refine_ls_R_factor_all 0.1052
_refine_ls_R_factor_gt 0.0590
_refine_ls_shift/su_max 0.002
_refine_ls_shift/su_mean 0.000
_refine_ls_structure_factor_coef Fsqd
_refine_ls_weighting_details 'calc w=1/[\s^2^(Fo^2^)+(0.0712P)^2^+0.0000P] where P=(Fo^2^+2Fc^2^)/3'
_refine_ls_weighting_scheme calc
_refine_ls_wR_factor_gt 0.1332
_refine_ls_wR_factor_ref 0.1457
_reflns_number_gt 6426
_reflns_number_total 10124
_reflns_threshold_expression >2sigma(I)
_cod_data_source_file c2cc17933d.txt
_cod_data_source_block va05-sr
_cod_original_sg_symbol_H-M P2(1)/c
_cod_database_code 7107734

loop_
_symmetry_equiv_pos_as_xyz
'x, y, z'
'-x, y+1/2, -z+1/2'
'-x, -y, -z'
'x, -y-1/2, z-1/2'

loop_
_atom_site_label
_atom_site_type_symbol
_atom_site_fract_x
_atom_site_fract_y
_atom_site_fract_z
_atom_site_U_iso_or_equiv
_atom_site_adp_type
_atom_site_occupancy
_atom_site_symmetry_multiplicity
_atom_site_calc_flag
_atom_site_refinement_flags
_atom_site_disorder_assembly
_atom_site_disorder_group
Ru1 Ru 0.742622(14) 0.77932(4) 0.846206(16) 0.02092(11) Uani 1 1 d . . .
P1 P 0.82567(5) 0.71530(13) 0.94489(6) 0.0288(3) Uani 1 1 d . A .
P2 P 0.66831(5) 0.85888(11) 0.74081(5) 0.0217(2) Uani 1 1 d . . .
O1 O 0.53702(13) 0.6529(3) 0.99327(15) 0.0360(7) Uani 1 1 d . . .
O2 O 0.54208(13) 0.4203(3) 0.96018(15) 0.0356(8) Uani 1 1 d . . .
H2 H 0.5171 0.4079 0.9769 0.053 Uiso 1 1 calc R . .
N1 N 0.69671(14) 0.8552(4) 0.90381(16) 0.0233(8) Uani 1 1 d . . .
N2 N 0.69347(14) 0.5681(4) 0.84782(16) 0.0222(7) Uani 1 1 d . . .
N3 N 0.78616(17) 0.7155(4) 0.79701(19) 0.0366(9) Uani 1 1 d . . .
N4 N 0.8139(2) 0.6815(6) 0.7695(2) 0.0578(13) Uani 1 1 d . . .
C1 C 0.69143(18) 0.9827(5) 0.9308(2) 0.0276(10) Uani 1 1 d . . .
H1A H 0.7130 1.0658 0.9264 0.033 Uiso 1 1 calc R . .
C2 C 0.6546(2) 0.9980(5) 0.9659(2) 0.0324(10) Uani 1 1 d . . .
H2A H 0.6524 1.0912 0.9848 0.039 Uiso 1 1 calc R . .
C3 C 0.62156(18) 0.8819(4) 0.9739(2) 0.0263(9) Uani 1 1 d . . .
H3A H 0.5971 0.8945 0.9977 0.032 Uiso 1 1 calc R . .
C4 C 0.62534(17) 0.7460(4) 0.9460(2) 0.0232(9) Uani 1 1 d . . .
C5 C 0.60028(18) 0.6006(5) 0.9399(2) 0.0255(9) Uani 1 1 d . . .
C6 C 0.62389(17) 0.5128(4) 0.90185(19) 0.0227(9) Uani 1 1 d . . .
C7 C 0.61728(19) 0.3671(5) 0.8768(2) 0.0307(10) Uani 1 1 d . . .
H7A H 0.5924 0.2980 0.8856 0.037 Uiso 1 1 calc R . .
C8 C 0.64874(19) 0.3296(5) 0.8388(2) 0.0308(10) Uani 1 1 d . . .
H8A H 0.6453 0.2321 0.8217 0.037 Uiso 1 1 calc R . .
C9 C 0.68556(19) 0.4300(5) 0.8248(2) 0.0291(10) Uani 1 1 d . . .
H9A H 0.7055 0.3984 0.7978 0.035 Uiso 1 1 calc R . .
C10 C 0.66287(17) 0.6029(4) 0.88562(19) 0.0199(8) Uani 1 1 d . . .
C11 C 0.66449(17) 0.7432(4) 0.91233(19) 0.0212(9) Uani 1 1 d . . .
C12 C 0.55787(18) 0.5571(5) 0.9657(2) 0.0289(10) Uani 1 1 d . . .
C13 C 0.89769(19) 0.7580(5) 0.9429(2) 0.0345(11) Uani 1 1 d . . .
C14 C 0.9032(2) 0.8719(6) 0.9042(3) 0.0429(12) Uani 1 1 d . . .
H14A H 0.8690 0.9269 0.8766 0.052 Uiso 1 1 calc R . .
C15 C 0.9588(2) 0.9077(6) 0.9051(3) 0.0544(15) Uani 1 1 d . . .
H15A H 0.9625 0.9862 0.8781 0.065 Uiso 1 1 calc R . .
C16 C 1.0074(2) 0.8287(7) 0.9450(4) 0.0698(19) Uani 1 1 d . . .
H16A H 1.0450 0.8509 0.9446 0.084 Uiso 1 1 calc R . .
C17 C 1.0036(2) 0.7168(6) 0.9863(4) 0.070(2) Uani 1 1 d . . .
H17A H 1.0382 0.6639 1.0145 0.084 Uiso 1 1 calc R . .
C18 C 0.9488(2) 0.6830(5) 0.9859(3) 0.0519(15) Uani 1 1 d . . .
H18A H 0.9458 0.6084 1.0151 0.062 Uiso 1 1 calc R . .
C20 C 0.8796(3) 0.8952(8) 1.0625(4) 0.0418(19) Uani 0.70 1 d P A 1
H20A H 0.9110 0.9109 1.0487 0.050 Uiso 0.70 1 calc PR A 1
C21 C 0.8803(4) 0.9639(8) 1.1191(4) 0.050(2) Uani 0.70 1 d P A 1
H21A H 0.9120 1.0283 1.1444 0.060 Uiso 0.70 1 calc PR A 1
C22 C 0.8347(5) 0.9389(9) 1.1390(4) 0.055(2) Uani 0.70 1 d P A 1
H22A H 0.8333 0.9927 1.1758 0.066 Uiso 0.70 1 calc PR A 1
C23 C 0.7905(4) 0.8348(10) 1.1054(4) 0.054(2) Uani 0.70 1 d P A 1
H23A H 0.7610 0.8125 1.1215 0.065 Uiso 0.70 1 calc PR A 1
C24 C 0.7900(3) 0.7641(8) 1.0483(3) 0.0306(15) Uani 0.70 1 d P A 1
H24A H 0.7611 0.6911 1.0254 0.037 Uiso 0.70 1 calc PR A 1
C19 C 0.8332(2) 0.8040(3) 1.02618(19) 0.0397(12) Uani 1 1 d G . .
C20A C 0.8901(2) 0.8546(4) 1.0666(3) 0.055(4) Uiso 0.30 1 d PG A 2
H20B H 0.9206 0.8502 1.0507 0.066 Uiso 0.30 1 calc PR A 2
C21A C 0.9022(3) 0.9118(6) 1.1303(3) 0.055(4) Uiso 0.30 1 d PG A 2
H21B H 0.9410 0.9464 1.1580 0.066 Uiso 0.30 1 calc PR A 2
C22A C 0.8574(4) 0.9183(6) 1.1536(2) 0.055(4) Uiso 0.30 1 d PG A 2
H22B H 0.8657 0.9573 1.1971 0.066 Uiso 0.30 1 calc PR A 2
C23A C 0.8006(4) 0.8676(5) 1.1131(3) 0.055(4) Uiso 0.30 1 d PG A 2
H23B H 0.7700 0.8721 1.1290 0.066 Uiso 0.30 1 calc PR A 2
C24A C 0.7885(2) 0.8105(4) 1.0494(3) 0.055(4) Uiso 0.30 1 d PG A 2
H24B H 0.7496 0.7759 1.0218 0.066 Uiso 0.30 1 calc PR A 2
C26 C 0.8395(2) 0.4317(4) 0.90374(18) 0.050(2) Uani 0.70 1 d PG A 1
H26A H 0.8445 0.4857 0.8690 0.060 Uiso 0.70 1 calc PR A 1
C27 C 0.8390(2) 0.2776(4) 0.9030(2) 0.0430(18) Uani 0.70 1 d PG A 1
H27A H 0.8453 0.2255 0.8686 0.052 Uiso 0.70 1 calc PR A 1
C28 C 0.8294(2) 0.2023(3) 0.9523(3) 0.049(2) Uani 0.70 1 d PG A 1
H28A H 0.8265 0.0978 0.9500 0.058 Uiso 0.70 1 calc PR A 1
C29 C 0.8238(3) 0.2759(3) 1.0054(3) 0.059(2) Uani 0.70 1 d PG A 1
H29A H 0.8197 0.2220 1.0407 0.070 Uiso 0.70 1 calc PR A 1
C30 C 0.82437(18) 0.4352(3) 1.0066(2) 0.059(2) Uani 0.70 1 d PG A 1
H30A H 0.8191 0.4847 1.0423 0.071 Uiso 0.70 1 calc PR A 1
C25 C 0.83174(17) 0.5112(5) 0.9614(2) 0.0433(13) Uani 1 1 d G . .
C26A C 0.8228(4) 0.4163(5) 0.9078(2) 0.049(3) Uiso 0.30 1 d PG A 2
H26B H 0.8158 0.4551 0.8646 0.059 Uiso 0.30 1 calc PR A 2
C27A C 0.8240(6) 0.2647(5) 0.9175(3) 0.049(3) Uiso 0.30 1 d PG A 2
H27B H 0.8179 0.1999 0.8809 0.059 Uiso 0.30 1 calc PR A 2
C28A C 0.8342(5) 0.2079(5) 0.9807(3) 0.049(3) Uiso 0.30 1 d PG A 2
H28B H 0.8350 0.1043 0.9873 0.059 Uiso 0.30 1 calc PR A 2
C29A C 0.8431(2) 0.3028(7) 1.0343(3) 0.049(3) Uiso 0.30 1 d PG A 2
H29B H 0.8501 0.2639 1.0775 0.059 Uiso 0.30 1 calc PR A 2
C30A C 0.8419(3) 0.4544(6) 1.0246(2) 0.049(3) Uiso 0.30 1 d PG A 2
H30B H 0.8480 0.5192 1.0613 0.059 Uiso 0.30 1 calc PR A 2
C31 C 0.69856(17) 0.9736(4) 0.69034(18) 0.0275(10) Uani 1 1 d G A .
C32 C 0.7351(2) 1.0914(5) 0.7261(2) 0.0417(12) Uani 1 1 d . . .
H32A H 0.7459 1.1036 0.7731 0.050 Uiso 1 1 calc R A .
C33 C 0.7550(3) 1.1887(6) 0.6911(3) 0.0546(15) Uani 1 1 d . A .
H33A H 0.7781 1.2718 0.7137 0.065 Uiso 1 1 calc R . .
C34 C 0.7415(2) 1.1662(6) 0.6234(3) 0.0470(13) Uani 1 1 d . . .
H34A H 0.7564 1.2314 0.5997 0.056 Uiso 1 1 calc R A .
C35 C 0.7069(2) 1.0502(6) 0.5911(2) 0.0476(14) Uani 1 1 d . A .
H35A H 0.6966 1.0362 0.5443 0.057 Uiso 1 1 calc R . .
C36 C 0.6862(2) 0.9510(5) 0.6256(2) 0.0387(12) Uani 1 1 d . . .
H36A H 0.6634 0.8678 0.6028 0.046 Uiso 1 1 calc R A .
C37 C 0.60763(18) 0.9761(4) 0.7383(2) 0.0248(9) Uani 1 1 d . . .
C38 C 0.57956(18) 0.9438(5) 0.7802(2) 0.0289(10) Uani 1 1 d . . .
H38A H 0.5947 0.8664 0.8123 0.035 Uiso 1 1 calc R . .
C39 C 0.5298(2) 1.0215(5) 0.7765(2) 0.0354(11) Uani 1 1 d . . .
H39A H 0.5112 0.9975 0.8058 0.043 Uiso 1 1 calc R . .
C40 C 0.5077(2) 1.1335(6) 0.7302(3) 0.0451(13) Uani 1 1 d . . .
H40A H 0.4734 1.1862 0.7272 0.054 Uiso 1 1 calc R . .
C41 C 0.5344(2) 1.1695(6) 0.6885(3) 0.0437(13) Uani 1 1 d . . .
H41A H 0.5190 1.2479 0.6571 0.052 Uiso 1 1 calc R . .
C42 C 0.5846(2) 1.0914(5) 0.6917(2) 0.0359(11) Uani 1 1 d . . .
H42A H 0.6030 1.1165 0.6623 0.043 Uiso 1 1 calc R . .
C43 C 0.62716(19) 0.7088(5) 0.6822(2) 0.0259(9) Uani 1 1 d . . .
C44 C 0.56616(19) 0.7149(5) 0.6452(2) 0.0310(10) Uani 1 1 d . . .
H44A H 0.5445 0.7990 0.6485 0.037 Uiso 1 1 calc R . .
C45 C 0.5366(2) 0.5992(5) 0.6035(2) 0.0365(11) Uani 1 1 d . . .
H45A H 0.4946 0.6038 0.5791 0.044 Uiso 1 1 calc R . .
C46 C 0.5666(2) 0.4790(5) 0.5968(2) 0.0418(13) Uani 1 1 d . . .
H46A H 0.5458 0.4011 0.5673 0.050 Uiso 1 1 calc R . .
C47 C 0.6284(2) 0.4704(5) 0.6336(2) 0.0409(12) Uani 1 1 d . . .
H47A H 0.6500 0.3863 0.6302 0.049 Uiso 1 1 calc R . .
C48 C 0.6574(2) 0.5876(5) 0.6752(2) 0.0345(11) Uani 1 1 d . . .
H48A H 0.6994 0.5838 0.6996 0.041 Uiso 1 1 calc R . .
H1 H 0.7805(18) 0.950(4) 0.8482(19) 0.030(11) Uiso 1 1 d . . .

loop_
_atom_site_aniso_label
_atom_site_aniso_U_11
_atom_site_aniso_U_22
_atom_site_aniso_U_33
_atom_site_aniso_U_23
_atom_site_aniso_U_13
_atom_site_aniso_U_12
Ru1 0.01671(17) 0.02329(18) 0.02348(18) 0.00124(15) 0.00900(13) -0.00113(14)
P1 0.0209(6) 0.0312(6) 0.0307(6) 0.0077(5) 0.0070(5) -0.0001(5)
P2 0.0188(5) 0.0235(6) 0.0224(5) 0.0016(5) 0.0080(4) -0.0003(4)
O1 0.0386(19) 0.0389(18) 0.0419(19) -0.0086(15) 0.0281(16) -0.0068(15)
O2 0.0362(19) 0.0391(19) 0.0415(18) -0.0035(15) 0.0261(16) -0.0123(15)
N1 0.0210(18) 0.0230(19) 0.0264(19) 0.0012(15) 0.0102(15) -0.0011(14)
N2 0.0232(18) 0.0236(19) 0.0198(17) 0.0003(15) 0.0088(15) 0.0022(14)
N3 0.030(2) 0.047(2) 0.036(2) 0.0032(19) 0.0173(19) 0.0050(18)
N4 0.045(3) 0.091(4) 0.043(3) 0.001(2) 0.024(2) 0.011(2)
C1 0.027(2) 0.025(2) 0.031(2) -0.0002(19) 0.012(2) -0.0044(18)
C2 0.039(3) 0.022(2) 0.039(3) -0.006(2) 0.019(2) 0.0032(19)
C3 0.023(2) 0.030(2) 0.029(2) -0.0036(19) 0.0138(19) -0.0018(17)
C4 0.020(2) 0.027(2) 0.023(2) 0.0019(17) 0.0092(17) -0.0005(16)
C5 0.024(2) 0.029(2) 0.022(2) -0.0042(18) 0.0080(18) -0.0054(18)
C6 0.022(2) 0.022(2) 0.022(2) 0.0021(17) 0.0069(18) -0.0022(16)
C7 0.030(2) 0.032(3) 0.029(2) -0.005(2) 0.011(2) -0.0110(19)
C8 0.033(3) 0.023(2) 0.036(3) -0.008(2) 0.014(2) -0.0056(19)
C9 0.028(2) 0.029(2) 0.027(2) -0.003(2) 0.008(2) 0.0038(19)
C10 0.017(2) 0.021(2) 0.020(2) 0.0021(17) 0.0060(17) 0.0030(16)
C11 0.017(2) 0.026(2) 0.022(2) 0.0020(17) 0.0095(17) 0.0008(16)
C12 0.021(2) 0.039(3) 0.028(2) -0.004(2) 0.0109(19) -0.0115(19)
C13 0.023(2) 0.030(3) 0.049(3) 0.009(2) 0.013(2) 0.0021(18)
C14 0.030(3) 0.047(3) 0.051(3) 0.002(3) 0.017(2) -0.001(2)
C15 0.042(3) 0.058(4) 0.068(4) 0.006(3) 0.028(3) -0.010(3)
C16 0.025(3) 0.069(4) 0.118(6) -0.010(4) 0.031(3) -0.014(3)
C17 0.020(3) 0.050(4) 0.119(6) 0.014(4) 0.007(3) -0.002(3)
C18 0.027(3) 0.035(3) 0.081(4) 0.011(3) 0.009(3) -0.004(2)
C20 0.054(5) 0.029(4) 0.041(4) 0.017(3) 0.018(4) -0.004(3)
C21 0.074(6) 0.037(5) 0.032(4) 0.003(3) 0.014(4) -0.009(4)
C22 0.091(7) 0.047(5) 0.022(4) 0.004(4) 0.018(4) 0.004(5)
C23 0.085(7) 0.054(5) 0.030(4) 0.006(4) 0.032(4) -0.006(5)
C24 0.046(4) 0.021(3) 0.021(3) 0.009(3) 0.010(3) 0.003(3)
C19 0.042(3) 0.050(3) 0.024(2) 0.011(2) 0.010(2) 0.000(2)
C26 0.029(4) 0.044(5) 0.061(5) 0.014(4) 0.002(4) 0.001(3)
C27 0.028(4) 0.034(4) 0.055(5) 0.007(4) 0.005(3) 0.004(3)
C28 0.035(4) 0.053(5) 0.058(5) 0.003(4) 0.020(4) -0.002(3)
C29 0.060(6) 0.037(4) 0.086(7) 0.017(5) 0.037(5) -0.009(4)
C30 0.053(5) 0.046(5) 0.102(7) 0.027(5) 0.056(5) 0.001(4)
C25 0.019(2) 0.045(3) 0.056(3) 0.014(3) 0.005(2) 0.004(2)
C31 0.023(2) 0.031(2) 0.029(2) 0.0032(19) 0.0115(19) 0.0001(18)
C32 0.054(3) 0.037(3) 0.034(3) -0.003(2) 0.018(2) -0.015(2)
C33 0.064(4) 0.045(3) 0.054(4) 0.000(3) 0.023(3) -0.023(3)
C34 0.040(3) 0.056(3) 0.050(3) 0.014(3) 0.023(3) -0.007(3)
C35 0.054(3) 0.064(4) 0.029(3) -0.004(3) 0.021(3) -0.011(3)
C36 0.043(3) 0.045(3) 0.031(3) -0.003(2) 0.017(2) -0.012(2)
C37 0.020(2) 0.027(2) 0.025(2) -0.0048(18) 0.0062(18) -0.0026(17)
C38 0.023(2) 0.033(3) 0.028(2) 0.002(2) 0.0076(19) 0.0002(18)
C39 0.031(3) 0.035(3) 0.048(3) -0.008(2) 0.023(2) 0.000(2)
C40 0.032(3) 0.043(3) 0.061(4) -0.008(3) 0.020(3) 0.002(2)
C41 0.037(3) 0.035(3) 0.051(3) 0.004(2) 0.010(3) 0.009(2)
C42 0.034(3) 0.032(3) 0.039(3) -0.001(2) 0.013(2) 0.001(2)
C43 0.031(2) 0.026(2) 0.024(2) 0.0072(19) 0.0133(19) -0.0002(19)
C44 0.029(2) 0.032(2) 0.027(2) 0.000(2) 0.0066(19) -0.007(2)
C45 0.036(3) 0.045(3) 0.028(2) -0.002(2) 0.012(2) -0.012(2)
C46 0.063(4) 0.036(3) 0.027(3) -0.003(2) 0.019(3) -0.020(3)
C47 0.059(4) 0.028(3) 0.034(3) 0.001(2) 0.017(3) 0.002(2)
C48 0.035(3) 0.036(3) 0.026(2) 0.000(2) 0.005(2) -0.001(2)

loop_
_atom_type_symbol
_atom_type_description
_atom_type_scat_dispersion_real
_atom_type_scat_dispersion_imag
_atom_type_scat_source
C C 0.0033 0.0016 'International Tables Vol C Tables 4.2.6.8 and 6.1.1.4'
H H 0.0000 0.0000 'International Tables Vol C Tables 4.2.6.8 and 6.1.1.4'
N N 0.0061 0.0033 'International Tables Vol C Tables 4.2.6.8 and 6.1.1.4'
O O 0.0106 0.0060 'International Tables Vol C Tables 4.2.6.8 and 6.1.1.4'
P P 0.1023 0.0942 'International Tables Vol C Tables 4.2.6.8 and 6.1.1.4'
Ru Ru -1.2594 0.8363 'International Tables Vol C Tables 4.2.6.8 and 6.1.1.4'

loop_
_geom_angle_atom_site_label_1
_geom_angle_atom_site_label_2
_geom_angle_atom_site_label_3
_geom_angle
N3 Ru1 N1 177.83(15)
N3 Ru1 N2 100.41(15)
N1 Ru1 N2 81.23(12)
N3 Ru1 P1 87.47(12)
N1 Ru1 P1 91.04(9)
N2 Ru1 P1 92.70(9)
N3 Ru1 P2 86.57(12)
N1 Ru1 P2 94.76(9)
N2 Ru1 P2 93.82(8)
P1 Ru1 P2 171.87(4)
C13 P1 C19 102.1(2)
C13 P1 C25 102.2(2)
C19 P1 C25 105.86(18)
C13 P1 Ru1 114.49(16)
C19 P1 Ru1 117.65(14)
C25 P1 Ru1 112.88(13)
C37 P2 C43 101.45(19)
C37 P2 C31 100.27(18)
C43 P2 C31 104.06(18)
C37 P2 Ru1 120.24(14)
C43 P2 Ru1 115.11(13)
C31 P2 Ru1 113.40(12)
C1 N1 C11 115.2(3)
C1 N1 Ru1 135.9(3)
C11 N1 Ru1 108.9(3)
C9 N2 C10 114.4(3)
C9 N2 Ru1 141.4(3)
C10 N2 Ru1 104.2(2)
N4 N3 Ru1 177.1(4)
N1 C1 C2 121.8(4)
C3 C2 C1 122.3(4)
C2 C3 C4 118.0(4)
C3 C4 C11 114.7(4)
C3 C4 C5 138.4(4)
C11 C4 C5 106.9(3)
C12 C5 C6 127.5(4)
C12 C5 C4 124.9(4)
C6 C5 C4 107.5(3)
C10 C6 C7 115.3(4)
C10 C6 C5 107.6(3)
C7 C6 C5 137.1(4)
C8 C7 C6 117.0(4)
C7 C8 C9 122.6(4)
N2 C9 C8 122.3(4)
N2 C10 C11 122.4(4)
N2 C10 C6 128.3(4)
C11 C10 C6 109.3(3)
N1 C11 C10 123.3(4)
N1 C11 C4 128.0(4)
C10 C11 C4 108.6(3)
O1 C12 O2 122.3(4)
O1 C12 C5 119.7(4)
O2 C12 C5 118.0(4)
C14 C13 C18 119.1(4)
C14 C13 P1 120.9(3)
C18 C13 P1 119.7(4)
C13 C14 C15 120.6(5)
C16 C15 C14 119.1(5)
C15 C16 C17 121.6(5)
C16 C17 C18 119.1(5)
C17 C18 C13 120.3(5)
C19 C20 C21 119.4(7)
C20 C21 C22 119.7(7)
C21 C22 C23 120.5(7)
C24 C23 C22 119.7(7)
C19 C24 C23 117.5(6)
C20 C19 C24 122.5(5)
C24A C19 C20A 120.0
C20 C19 P1 122.5(5)
C24 C19 P1 114.9(4)
C24A C19 P1 124.97(18)
C20A C19 P1 114.81(18)
C21A C20A C19 120.0
C20A C21A C22A 120.0
C23A C22A C21A 120.0
C22A C23A C24A 120.0
C19 C24A C23A 120.0
C27 C26 C25 118.63(19)
C28 C27 C26 119.6
C27 C28 C29 121.1
C28 C29 C30 119.6
C25 C30 C29 122.0(3)
C26A C25 C30A 120.0
C30 C25 C26 119.0(4)
C30 C25 P1 130.9(4)
C26A C25 P1 118.51(17)
C30A C25 P1 121.42(18)
C26 C25 P1 109.7(3)
C25 C26A C27A 120.0
C26A C27A C28A 120.0
C29A C28A C27A 120.0
C28A C29A C30A 120.0
C29A C30A C25 120.0
C36 C31 C32 121.2(4)
C36 C31 P2 124.2(3)
C32 C31 P2 114.6(3)
C33 C32 C31 118.3(4)
C32 C33 C34 120.4(5)
C35 C34 C33 119.3(5)
C34 C35 C36 121.0(5)
C31 C36 C35 119.6(4)
C38 C37 C42 118.0(4)
C38 C37 P2 119.0(3)
C42 C37 P2 122.7(3)
C37 C38 C39 121.6(4)
C40 C39 C38 119.5(4)
C41 C40 C39 120.7(5)
C40 C41 C42 120.3(5)
C41 C42 C37 119.9(4)
C48 C43 C44 118.6(4)
C48 C43 P2 119.7(3)
C44 C43 P2 121.7(3)
C45 C44 C43 120.3(4)
C46 C45 C44 121.1(5)
C45 C46 C47 119.7(4)
C48 C47 C46 118.4(5)
C43 C48 C47 122.0(5)

loop_
_geom_bond_atom_site_label_1
_geom_bond_atom_site_label_2
_geom_bond_distance
Ru1 N3 1.890(4)
Ru1 N1 2.118(3)
Ru1 N2 2.275(3)
Ru1 P1 2.3473(11)
Ru1 P2 2.3800(11)
P1 C13 1.835(4)
P1 C19 1.879(4)
P1 C25 1.881(4)
P2 C37 1.818(4)
P2 C43 1.855(4)
P2 C31 1.875(4)
O1 C12 1.276(5)
O2 C12 1.292(5)
N1 C1 1.327(5)
N1 C11 1.348(5)
N2 C9 1.333(5)
N2 C10 1.361(5)
N3 N4 1.122(5)
C1 C2 1.412(6)
C2 C3 1.386(6)
C3 C4 1.393(6)
C4 C11 1.431(5)
C4 C5 1.439(6)
C5 C12 1.430(6)
C5 C6 1.433(6)
C6 C10 1.412(5)
C6 C7 1.413(6)
C7 C8 1.387(6)
C8 C9 1.406(6)
C10 C11 1.393(5)
C13 C14 1.374(6)
C13 C18 1.398(7)
C14 C15 1.401(7)
C15 C16 1.358(8)
C16 C17 1.382(9)
C17 C18 1.383(7)
C20 C19 1.368(8)
C20 C21 1.371(10)
C21 C22 1.378(11)
C22 C23 1.399(11)
C23 C24 1.391(9)
C24 C19 1.386(8)
C19 C24A 1.3899
C19 C20A 1.3901
C20A C21A 1.3899
C21A C22A 1.3903
C22A C23A 1.3899
C23A C24A 1.3901
C26 C27 1.3981
C26 C25 1.523(6)
C27 C28 1.3697
C28 C29 1.3879
C29 C30 1.4454
C30 C25 1.273(5)
C25 C26A 1.3899
C25 C30A 1.3900
C26A C27A 1.3899
C27A C28A 1.3901
C28A C29A 1.3899
C29A C30A 1.3900
C31 C36 1.327(6)
C31 C32 1.408(6)
C32 C33 1.380(6)
C33 C34 1.384(7)
C34 C35 1.354(7)
C35 C36 1.395(6)
C37 C38 1.382(6)
C37 C42 1.403(6)
C38 C39 1.388(6)
C39 C40 1.375(7)
C40 C41 1.360(7)
C41 C42 1.402(6)
C43 C48 1.371(6)
C43 C44 1.384(6)
C44 C45 1.382(6)
C45 C46 1.359(7)
C46 C47 1.402(7)
C47 C48 1.388(6)

loop_
_platon_squeeze_void_nr
_platon_squeeze_void_average_x
_platon_squeeze_void_average_y
_platon_squeeze_void_average_z
_platon_squeeze_void_volume
_platon_squeeze_void_count_electrons
_platon_squeeze_void_content
1 0.000 -0.030 0.250 351 91 ' '
2 0.000 -0.028 0.750 351 90 ' '
